data_1520305
loop_
_publ_author_name
'Ro\&sbach, Jan'
'Harms, Klaus'
'Koert, Ulrich'

_publ_section_title
;
 \a-Crotyl-\a-difluoroboranyloxy-amides: Structure and Reactivity of
 Isolable Intermediates in Stereospecific \a-Ketol Rearrangements.
;
_journal_issue 12
_journal_name_full 'Organic letters'
_journal_page_first 3122
_journal_page_last 3125
_journal_paper_doi 10.1021/acs.orglett.5b01427
_journal_volume 17
_journal_year 2015
_chemical_formula_moiety 'C6 H9 N O4'
_chemical_formula_sum 'C6 H9 N O4'
_chemical_formula_weight 159.14
_space_group_crystal_system monoclinic
_space_group_IT_number 15
_space_group_name_Hall '-C 2yc'
_space_group_name_H-M_alt 'C 1 2/c 1'
_symmetry_space_group_name_Hall '-C 2yc'
_symmetry_space_group_name_H-M 'C 1 2/c 1'
_atom_sites_solution_hydrogens geom
_atom_sites_solution_primary direct
_atom_sites_solution_secondary difmap
_audit_creation_method SHELXL-2014/7
_cell_angle_alpha 90
_cell_angle_beta 109.033(6)
_cell_angle_gamma 90
_cell_formula_units_Z 8
_cell_length_a 16.4651(13)
_cell_length_b 6.6186(4)
_cell_length_c 14.9686(12)
_cell_measurement_reflns_used 2593
_cell_measurement_temperature 100(2)
_cell_measurement_theta_max 27.19
_cell_measurement_theta_min 2.49
_cell_volume 1542.0(2)
_computing_cell_refinement 'STOE X-AREA'
_computing_data_collection 'STOE X-AREA'
_computing_data_reduction 'BRUKER XPREP'
_computing_molecular_graphics DIAMOND
_computing_structure_refinement 'SHELXL-2014/7 (Sheldrick, 2014)'
_computing_structure_solution 'SHELXS-97 (Sheldrick, 2008)'
_diffrn_ambient_temperature 100(2)
_diffrn_detector_area_resol_mean 6.67
_diffrn_measured_fraction_theta_full 1.000
_diffrn_measured_fraction_theta_max 1.000
_diffrn_measurement_device_type 'STOE IPDS 2'
_diffrn_measurement_method 'rotation method'
_diffrn_radiation_type MoK\a
_diffrn_radiation_wavelength 0.71073
_diffrn_reflns_av_R_equivalents 0.0810
_diffrn_reflns_av_unetI/netI 0.0417
_diffrn_reflns_laue_measured_fraction_full 1.000
_diffrn_reflns_laue_measured_fraction_max 1.000
_diffrn_reflns_limit_h_max 20
_diffrn_reflns_limit_h_min -20
_diffrn_reflns_limit_k_max 8
_diffrn_reflns_limit_k_min -8
_diffrn_reflns_limit_l_max 18
_diffrn_reflns_limit_l_min -18
_diffrn_reflns_number 10753
_diffrn_reflns_point_group_measured_fraction_full 1.000
_diffrn_reflns_point_group_measured_fraction_max 1.000
_diffrn_reflns_theta_full 25.125
_diffrn_reflns_theta_max 26.674
_diffrn_reflns_theta_min 2.617
_diffrn_source 'sealed X-ray tube, 12 x 0.4 mm long-fine focus'
_exptl_absorpt_coefficient_mu 0.116
_exptl_absorpt_correction_T_max 0.7158
_exptl_absorpt_correction_T_min 0.5775
_exptl_absorpt_correction_type multi-scan
_exptl_absorpt_process_details XPREP
_exptl_crystal_colour colourless
_exptl_crystal_density_diffrn 1.371
_exptl_crystal_description prism
_exptl_crystal_F_000 672
_exptl_crystal_size_max 0.28
_exptl_crystal_size_mid 0.27
_exptl_crystal_size_min 0.21
_refine_diff_density_max 0.199
_refine_diff_density_min -0.168
_refine_diff_density_rms 0.040
_refine_ls_extinction_method none
_refine_ls_goodness_of_fit_ref 1.005
_refine_ls_hydrogen_treatment constr
_refine_ls_matrix_type full
_refine_ls_number_parameters 111
_refine_ls_number_reflns 1643
_refine_ls_number_restraints 0
_refine_ls_restrained_S_all 1.005
_refine_ls_R_factor_all 0.0458
_refine_ls_R_factor_gt 0.0329
_refine_ls_shift/su_max 0.000
_refine_ls_shift/su_mean 0.000
_refine_ls_structure_factor_coef Fsqd
_refine_ls_weighting_details 'w=1/[\s^2^(Fo^2^)+(0.0479P)^2^] where P=(Fo^2^+2Fc^2^)/3'
_refine_ls_weighting_scheme calc
_refine_ls_wR_factor_gt 0.0817
_refine_ls_wR_factor_ref 0.0845
_reflns_Friedel_coverage 0.000
_reflns_number_gt 1289
_reflns_number_total 1643
_reflns_threshold_expression 'I > 2\s(I)'
_cod_data_source_file ol5b01427_si_002.cif
_cod_data_source_block jr1293
_cod_depositor_comments 'Adding full bibliography for 1520305--1520319.cif.'
_cod_database_code 1520305
_shelx_shelxl_version_number 2014/7
_shelx_space_group_comment
; 
The symmetry employed for this shelxl refinement is uniquely defined 
by the following loop, which should always be used as a source of 
symmetry information in preference to the above space-group names. 
They are only intended as comments. 
;
_shelx_estimated_absorpt_t_min 0.968
_shelx_estimated_absorpt_t_max 0.976

loop_
_space_group_symop_operation_xyz
'x, y, z'
'-x, y, -z+1/2'
'x+1/2, y+1/2, z'
'-x+1/2, y+1/2, -z+1/2'
'-x, -y, -z'
'x, -y, z-1/2'
'-x+1/2, -y+1/2, -z'
'x+1/2, -y+1/2, z-1/2'

loop_
_atom_site_label
_atom_site_type_symbol
_atom_site_fract_x
_atom_site_fract_y
_atom_site_fract_z
_atom_site_U_iso_or_equiv
_atom_site_adp_type
_atom_site_occupancy
_atom_site_site_symmetry_order
_atom_site_calc_flag
_atom_site_refinement_flags_posn
_atom_site_refinement_flags_adp
_atom_site_refinement_flags_occupancy
_atom_site_disorder_assembly
_atom_site_disorder_group
C1 C 0.34125(9) 0.68140(19) 0.15704(9) 0.0320(3) Uani 1 1 d . . . . .
H1A H 0.2953 0.7794 0.1292 0.048 Uiso 1 1 calc R U . . .
H1B H 0.3460 0.5890 0.1078 0.048 Uiso 1 1 calc R U . . .
H1C H 0.3958 0.7530 0.1847 0.048 Uiso 1 1 calc R U . . .
C2 C 0.37492(9) 0.22645(18) 0.22569(9) 0.0311(3) Uani 1 1 d . . . . .
H2A H 0.3788 0.2380 0.1619 0.047 Uiso 1 1 calc R U . . .
H2B H 0.3184 0.1730 0.2219 0.047 Uiso 1 1 calc R U . . .
H2C H 0.4198 0.1348 0.2634 0.047 Uiso 1 1 calc R U . . .
C3 C 0.43796(8) 0.46684(18) 0.35693(8) 0.0284(3) Uani 1 1 d . . . . .
C4 C 0.42998(8) 0.68678(19) 0.38657(8) 0.0219(3) Uani 0.9 1 d . . P A 1
C4A C 0.3789(9) 0.593(2) 0.4128(9) 0.033(3) Uiso 0.1 1 d . . P A 2
C5 C 0.36314(8) 0.7215(2) 0.43650(8) 0.0226(3) Uani 0.9 1 d . . P A 1
C5A C 0.4095(9) 0.802(2) 0.4151(9) 0.032(3) Uiso 0.1 1 d . . P A 2
C6 C 0.35810(9) 0.93278(18) 0.47018(9) 0.0320(3) Uani 1 1 d . . . . .
H6A H 0.3113 0.9420 0.4970 0.048 Uiso 1 1 calc R U . A 1
H6B H 0.3472 1.0266 0.4169 0.048 Uiso 1 1 calc R U . A 1
H6C H 0.4125 0.9679 0.5187 0.048 Uiso 1 1 calc R U . A 1
N1 N 0.38646(6) 0.42359(14) 0.26974(7) 0.0261(2) Uani 1 1 d . . . . .
O1 O 0.32152(5) 0.56742(12) 0.22988(5) 0.0272(2) Uani 1 1 d . . . . .
O2 O 0.49154(6) 0.35158(13) 0.40756(6) 0.0356(2) Uani 1 1 d . . . . .
O3 O 0.47244(6) 0.82297(13) 0.37190(6) 0.0295(2) Uani 1 1 d . . . . .
O4 O 0.31901(6) 0.57667(13) 0.44230(6) 0.0318(2) Uani 1 1 d . . . . .

loop_
_atom_site_aniso_label
_atom_site_aniso_U_11
_atom_site_aniso_U_22
_atom_site_aniso_U_33
_atom_site_aniso_U_23
_atom_site_aniso_U_13
_atom_site_aniso_U_12
C1 0.0346(7) 0.0318(6) 0.0270(6) 0.0022(5) 0.0064(5) -0.0006(6)
C2 0.0340(7) 0.0252(6) 0.0307(6) -0.0058(5) 0.0061(5) -0.0017(5)
C3 0.0262(6) 0.0280(6) 0.0276(6) -0.0026(5) 0.0041(5) 0.0038(5)
C4 0.0183(6) 0.0245(6) 0.0193(6) -0.0006(5) 0.0012(5) 0.0021(5)
C5 0.0183(6) 0.0282(7) 0.0180(6) 0.0025(5) 0.0016(5) 0.0014(6)
C6 0.0339(7) 0.0321(7) 0.0287(6) -0.0011(5) 0.0084(5) 0.0098(6)
N1 0.0241(5) 0.0228(5) 0.0268(5) -0.0022(4) 0.0021(4) 0.0051(4)
O1 0.0231(4) 0.0299(5) 0.0259(4) 0.0027(3) 0.0041(3) 0.0064(4)
O2 0.0359(5) 0.0296(5) 0.0317(5) -0.0025(4) -0.0022(4) 0.0105(4)
O3 0.0287(5) 0.0286(4) 0.0314(5) -0.0017(4) 0.0099(4) -0.0047(4)
O4 0.0280(5) 0.0383(5) 0.0291(5) -0.0001(4) 0.0094(4) -0.0054(4)

loop_
_atom_type_symbol
_atom_type_description
_atom_type_scat_dispersion_real
_atom_type_scat_dispersion_imag
_atom_type_scat_source
C C 0.0033 0.0016 'International Tables Vol C Tables 4.2.6.8 and 6.1.1.4'
H H 0.0000 0.0000 'International Tables Vol C Tables 4.2.6.8 and 6.1.1.4'
N N 0.0061 0.0033 'International Tables Vol C Tables 4.2.6.8 and 6.1.1.4'
O O 0.0106 0.0060 'International Tables Vol C Tables 4.2.6.8 and 6.1.1.4'

loop_
_geom_angle_atom_site_label_1
_geom_angle_atom_site_label_2
_geom_angle_atom_site_label_3
_geom_angle
O1 C1 H1A 109.5
O1 C1 H1B 109.5
H1A C1 H1B 109.5
O1 C1 H1C 109.5
H1A C1 H1C 109.5
H1B C1 H1C 109.5
N1 C2 H2A 109.5
N1 C2 H2B 109.5
H2A C2 H2B 109.5
N1 C2 H2C 109.5
H2A C2 H2C 109.5
H2B C2 H2C 109.5
O2 C3 N1 124.84(11)
O2 C3 C4 121.52(10)
N1 C3 C4 113.43(10)
O2 C3 C4A 114.5(5)
N1 C3 C4A 107.7(5)
O3 C4 C5 121.83(11)
O3 C4 C3 123.10(11)
C5 C4 C3 115.08(11)
O4 C4A C5A 112.8(12)
O4 C4A C3 143.6(11)
C5A C4A C3 103.1(9)
O4 C5 C6 127.48(12)
O4 C5 C4 116.98(11)
C6 C5 C4 115.52(11)
O3 C5A C4A 112.7(11)
O3 C5A C6 140.7(10)
C4A C5A C6 106.6(10)
C5 C6 H6A 109.5
C5 C6 H6B 109.5
H6A C6 H6B 109.5
C5 C6 H6C 109.5
H6A C6 H6C 109.5
H6B C6 H6C 109.5
C3 N1 O1 114.90(9)
C3 N1 C2 125.89(10)
O1 N1 C2 116.56(9)
N1 O1 C1 110.19(9)

loop_
_geom_bond_atom_site_label_1
_geom_bond_atom_site_label_2
_geom_bond_distance
C1 O1 1.4472(15)
C1 H1A 0.9800
C1 H1B 0.9800
C1 H1C 0.9800
C2 N1 1.4463(15)
C2 H2A 0.9800
C2 H2B 0.9800
C2 H2C 0.9800
C3 O2 1.2241(15)
C3 N1 1.3350(16)
C3 C4 1.5399(17)
C3 C4A 1.694(14)
C4 O3 1.2040(15)
C4 C5 1.5359(18)
C4A O4 1.209(13)
C4A C5A 1.468(19)
C5 O4 1.2231(15)
C5 C6 1.4977(18)
C5A O3 1.396(14)
C5A C6 1.614(14)
C6 H6A 0.9800
C6 H6B 0.9800
C6 H6C 0.9800
N1 O1 1.4105(12)

loop_
_geom_torsion_atom_site_label_1
_geom_torsion_atom_site_label_2
_geom_torsion_atom_site_label_3
_geom_torsion_atom_site_label_4
_geom_torsion
O2 C3 C4 O3 85.97(16)
N1 C3 C4 O3 -89.00(15)
O2 C3 C4 C5 -94.21(14)
N1 C3 C4 C5 90.82(13)
O2 C3 C4A O4 -78.7(18)
N1 C3 C4A O4 64.9(18)
O2 C3 C4A C5A 110.2(8)
N1 C3 C4A C5A -106.3(8)
O3 C4 C5 O4 175.04(11)
C3 C4 C5 O4 -4.78(15)
O3 C4 C5 C6 -3.27(17)
C3 C4 C5 C6 176.90(10)
O4 C4A C5A O3 -173.7(9)
C3 C4A C5A O3 0.6(13)
O4 C4A C5A C6 7.2(14)
C3 C4A C5A C6 -178.5(7)
O2 C3 N1 O1 171.27(11)
C4 C3 N1 O1 -13.95(14)
C4A C3 N1 O1 32.5(5)
O2 C3 N1 C2 10.4(2)
C4 C3 N1 C2 -174.78(11)
C4A C3 N1 C2 -128.4(5)
C3 N1 O1 C1 107.24(11)
C2 N1 O1 C1 -90.06(12)
